data_7014261
loop_
_publ_author_name
'Alvarez, Celedonio M.'
'Alvarez, M. Angeles'
'Garc\'ia-Viv\'o, Daniel'
'Garc\'ia, M Esther'
'Ruiz, Miguel A.'
'Sa\'aez, David'
'Falvello, Larry R.'
'Soler, Tatiana'
'Herson, Patrick'

_publ_section_title
;
 Proton induced P-H and Mo-H bond activation at the phosphide bridged
 dimolybdenum complexes [Mo2Cp2(mu-H)(mu-PHR)(CO)4](R = Cy,
 2,4,6-C6H2R'3; R'= H, Me, tBu).
;
_journal_issue 24
_journal_name_full 'Dalton transactions (Cambridge, England : 2003)'
_journal_page_first 4168
_journal_page_last 4179
_journal_paper_doi 10.1039/b412875c
_journal_year 2004
_chemical_formula_sum 'C23 H22 F Mo2 O4 P'
_chemical_formula_weight 604.26
_chemical_name_systematic
;
?
;
_space_group_IT_number 2
_symmetry_cell_setting triclinic
_symmetry_space_group_name_Hall '-P 1'
_symmetry_space_group_name_H-M 'P -1'
_atom_sites_solution_hydrogens geom
_atom_sites_solution_primary direct
_atom_sites_solution_secondary difmap
_audit_creation_method SHELXL-97
_cell_angle_alpha 94.019(15)
_cell_angle_beta 103.809(10)
_cell_angle_gamma 112.294(8)
_cell_formula_units_Z 2
_cell_length_a 8.5683(9)
_cell_length_b 10.8886(13)
_cell_length_c 13.719(3)
_cell_measurement_reflns_used 25
_cell_measurement_temperature 299(2)
_cell_measurement_theta_max 15.9
_cell_measurement_theta_min 13.5
_cell_volume 1131.5(3)
_computing_cell_refinement 'CAD4/PC (Nonius, 1996)'
_computing_data_collection 'CAD4/PC (Nonius, 1996)'
_computing_data_reduction 'XCAD4B (Harms, 1996)'
_computing_molecular_graphics 'SHELXTL (Sheldrick, 1996)'
_computing_publication_material 'SHELXL-97 (Sheldrick, 1997)'
_computing_structure_refinement 'SHELXL-97 (Sheldrick, 1997)'
_computing_structure_solution 'SHELXS-97 (Sheldrick, 1990)'
_diffrn_ambient_temperature 299(2)
_diffrn_measured_fraction_theta_full 0.999
_diffrn_measured_fraction_theta_max 0.999
_diffrn_measurement_device_type 'Nonius CAD-4'
_diffrn_measurement_method \w-scans
_diffrn_radiation_monochromator graphite
_diffrn_radiation_source 'fine-focus sealed tube'
_diffrn_radiation_type MoK\a
_diffrn_radiation_wavelength 0.71073
_diffrn_reflns_av_R_equivalents 0.0064
_diffrn_reflns_av_sigmaI/netI 0.0357
_diffrn_reflns_limit_h_max 10
_diffrn_reflns_limit_h_min 0
_diffrn_reflns_limit_k_max 11
_diffrn_reflns_limit_k_min -12
_diffrn_reflns_limit_l_max 15
_diffrn_reflns_limit_l_min -16
_diffrn_reflns_number 3972
_diffrn_reflns_theta_full 24.97
_diffrn_reflns_theta_max 24.97
_diffrn_reflns_theta_min 2.05
_diffrn_standards_interval_time 30
_diffrn_standards_number 3
_exptl_absorpt_coefficient_mu 1.214
_exptl_absorpt_correction_T_max 0.790
_exptl_absorpt_correction_T_min 0.686
_exptl_absorpt_correction_type multi-scan
_exptl_crystal_colour red
_exptl_crystal_density_diffrn 1.774
_exptl_crystal_density_method 'not measured'
_exptl_crystal_description block
_exptl_crystal_F_000 602
_exptl_crystal_size_max 0.27
_exptl_crystal_size_mid 0.22
_exptl_crystal_size_min 0.16
_refine_diff_density_max 0.345
_refine_diff_density_min -0.279
_refine_diff_density_rms 0.068
_refine_ls_extinction_method none
_refine_ls_goodness_of_fit_ref 1.026
_refine_ls_hydrogen_treatment constr
_refine_ls_matrix_type full
_refine_ls_number_parameters 335
_refine_ls_number_reflns 3958
_refine_ls_number_restraints 20
_refine_ls_restrained_S_all 1.023
_refine_ls_R_factor_all 0.0384
_refine_ls_R_factor_gt 0.0290
_refine_ls_shift/su_max 0.087
_refine_ls_shift/su_mean 0.006
_refine_ls_structure_factor_coef Fsqd
_refine_ls_weighting_details 'calc w=1/[\s^2^(Fo^2^)+(0.0285P)^2^+0.3818P] where P=(Fo^2^+2Fc^2^)/3'
_refine_ls_weighting_scheme calc
_refine_ls_wR_factor_gt 0.0644
_refine_ls_wR_factor_ref 0.0684
_reflns_number_gt 3340
_reflns_number_total 3958
_reflns_threshold_expression I>2\s(I)
_cod_data_source_file b412875c.txt
_cod_data_source_block 6b
_cod_original_formula_sum 'C23 H21 F H1 Mo2 O4 P'
_cod_database_code 7014261

loop_
_symmetry_equiv_pos_as_xyz
'x, y, z'
'-x, -y, -z'

loop_
_atom_site_label
_atom_site_type_symbol
_atom_site_fract_x
_atom_site_fract_y
_atom_site_fract_z
_atom_site_U_iso_or_equiv
_atom_site_adp_type
_atom_site_occupancy
_atom_site_symmetry_multiplicity
_atom_site_calc_flag
_atom_site_refinement_flags
_atom_site_disorder_assembly
_atom_site_disorder_group
Mo1 Mo 0.10218(4) 0.29743(3) 0.28432(2) 0.03159(10) Uani 1 1 d . . .
Mo2 Mo 0.22547(4) 0.05913(3) 0.35142(2) 0.03454(10) Uani 1 1 d . A .
H1 H1- 0.116(5) 0.170(4) 0.366(3) 0.019(11) Uiso 1 1 d . A .
C1A C 0.2809(15) 0.4994(17) 0.4031(12) 0.032(2) Uani 0.67 1 d PD A 1
H1A H 0.4024 0.5269 0.4248 0.039 Uiso 0.67 1 calc PR A 1
C2A C 0.184(2) 0.528(2) 0.3162(15) 0.054(4) Uani 0.67 1 d PD A 1
H2A H 0.2305 0.5835 0.2727 0.065 Uiso 0.67 1 calc PR A 1
C3A C 0.003(2) 0.456(2) 0.3069(15) 0.076(7) Uani 0.67 1 d PD A 1
H3A H -0.0911 0.4531 0.2544 0.091 Uiso 0.67 1 calc PR A 1
C4A C -0.0090(16) 0.3919(17) 0.3903(13) 0.063(5) Uani 0.67 1 d PD A 1
H4A H -0.1127 0.3377 0.4035 0.076 Uiso 0.67 1 calc PR A 1
C5A C 0.1594(16) 0.4221(14) 0.4502(9) 0.038(3) Uani 0.67 1 d PD A 1
H5A H 0.1876 0.3951 0.5125 0.045 Uiso 0.67 1 calc PR A 1
C1B C 0.208(4) 0.523(4) 0.327(3) 0.054(10) Uani 0.33 1 d PDU A 2
H1B H 0.2915 0.5699 0.2950 0.065 Uiso 0.33 1 calc PR A 2
C2B C 0.024(4) 0.482(4) 0.292(3) 0.051(7) Uani 0.33 1 d PDU A 2
H2B H -0.0367 0.5025 0.2336 0.062 Uiso 0.33 1 calc PR A 2
C3B C -0.053(3) 0.405(4) 0.360(3) 0.060(7) Uani 0.33 1 d PDU A 2
H3B H -0.1719 0.3649 0.3550 0.072 Uiso 0.33 1 calc PR A 2
C4B C 0.084(3) 0.399(2) 0.4347(19) 0.046(7) Uani 0.33 1 d PDU A 2
H4B H 0.0704 0.3479 0.4863 0.056 Uiso 0.33 1 calc PR A 2
C5B C 0.240(3) 0.480(4) 0.421(2) 0.046(8) Uani 0.33 1 d PDU A 2
H5B H 0.3505 0.5020 0.4662 0.056 Uiso 0.33 1 calc PR A 2
C6 C -0.1293(5) 0.1465(4) 0.2214(3) 0.0484(10) Uani 1 1 d . A .
O1 O -0.2668(4) 0.0637(3) 0.1838(3) 0.0713(10) Uani 1 1 d . . .
C7 C 0.0843(5) 0.2897(4) 0.1385(3) 0.0438(9) Uani 1 1 d . A .
O2 O 0.0691(4) 0.2863(3) 0.0523(2) 0.0669(9) Uani 1 1 d . . .
C8 C 0.1253(8) -0.1585(4) 0.2627(4) 0.0687(15) Uani 1 1 d . . .
H8 H 0.1866 -0.1777 0.2205 0.082 Uiso 1 1 calc R A .
C9 C -0.0150(7) -0.1211(4) 0.2319(4) 0.0638(13) Uani 1 1 d . A .
H9 H -0.0629 -0.1098 0.1666 0.077 Uiso 1 1 calc R . .
C10 C -0.0706(6) -0.1036(4) 0.3192(4) 0.0593(12) Uani 1 1 d . . .
H10 H -0.1623 -0.0783 0.3211 0.071 Uiso 1 1 calc R A .
C11 C 0.0344(6) -0.1303(4) 0.4012(4) 0.0593(12) Uani 1 1 d . A .
H11 H 0.0238 -0.1274 0.4671 0.071 Uiso 1 1 calc R . .
C12 C 0.1595(7) -0.1625(4) 0.3682(4) 0.0639(13) Uani 1 1 d . A .
H12 H 0.2479 -0.1826 0.4081 0.077 Uiso 1 1 calc R . .
C13 C 0.3327(5) 0.1541(4) 0.4913(3) 0.0441(9) Uani 1 1 d . . .
O3 O 0.3957(4) 0.2042(3) 0.5756(2) 0.0653(9) Uani 1 1 d . A .
C14 C 0.4711(6) 0.0854(4) 0.3673(3) 0.0497(10) Uani 1 1 d . . .
O4 O 0.6148(4) 0.1005(4) 0.3787(3) 0.0782(11) Uani 1 1 d . A .
P1 P 0.35520(11) 0.25623(9) 0.27743(7) 0.0286(2) Uani 1 1 d . A .
F1 F 0.5324(3) 0.3585(2) 0.36424(15) 0.0407(5) Uani 1 1 d . . .
C15 C 0.4500(4) 0.2834(3) 0.1700(3) 0.0323(8) Uani 1 1 d . . .
C16 C 0.4107(5) 0.1776(4) 0.0924(3) 0.0405(9) Uani 1 1 d . A .
C17 C 0.4921(5) 0.2018(4) 0.0148(3) 0.0477(10) Uani 1 1 d . . .
H17 H 0.4660 0.1301 -0.0362 0.057 Uiso 1 1 calc R A .
C18 C 0.6092(5) 0.3277(4) 0.0110(3) 0.0453(10) Uani 1 1 d . A .
C19 C 0.6380(5) 0.4336(4) 0.0843(3) 0.0422(9) Uani 1 1 d . . .
H19 H 0.7108 0.5205 0.0801 0.051 Uiso 1 1 calc R A .
C20 C 0.5627(4) 0.4153(3) 0.1638(3) 0.0341(8) Uani 1 1 d . A .
C21 C 0.2807(6) 0.0356(4) 0.0858(3) 0.0659(15) Uani 1 1 d . . .
H21A H 0.264(3) -0.0154(17) 0.026(2) 0.099 Uiso 1 1 calc R A .
H21B H 0.176(3) 0.0363(6) 0.089(3) 0.099 Uiso 1 1 calc R . .
H21C H 0.323(2) -0.0001(16) 0.139(2) 0.099 Uiso 1 1 calc R . .
C22 C 0.7003(6) 0.3496(5) -0.0724(3) 0.0682(15) Uani 1 1 d . . .
H22A H 0.799(4) 0.338(4) -0.0526(13) 0.102 Uiso 1 1 calc R A .
H22B H 0.725(4) 0.433(3) -0.0845(19) 0.102 Uiso 1 1 calc R . .
H22C H 0.630(3) 0.291(3) -0.1289(18) 0.102 Uiso 1 1 calc R . .
C23 C 0.6053(5) 0.5405(4) 0.2376(3) 0.0471(10) Uani 1 1 d . . .
H23A H 0.697(3) 0.5501(15) 0.2958(16) 0.071 Uiso 1 1 calc R A .
H23B H 0.504(2) 0.5332(12) 0.2574(17) 0.071 Uiso 1 1 calc R . .
H23C H 0.641(3) 0.6166(18) 0.2059(10) 0.071 Uiso 1 1 calc R . .

loop_
_atom_site_aniso_label
_atom_site_aniso_U_11
_atom_site_aniso_U_22
_atom_site_aniso_U_33
_atom_site_aniso_U_23
_atom_site_aniso_U_13
_atom_site_aniso_U_12
Mo1 0.02873(17) 0.02864(17) 0.03450(18) -0.00265(13) 0.00766(13) 0.01093(13)
Mo2 0.04101(19) 0.02553(17) 0.0396(2) 0.00621(13) 0.02020(15) 0.01107(14)
C1A 0.032(5) 0.027(4) 0.034(5) -0.005(3) 0.016(5) 0.006(5)
C2A 0.094(11) 0.035(8) 0.049(7) 0.009(6) 0.016(7) 0.045(8)
C3A 0.077(10) 0.10(2) 0.064(8) -0.019(9) -0.012(8) 0.071(13)
C4A 0.024(8) 0.070(8) 0.079(11) -0.039(8) 0.009(7) 0.014(7)
C5A 0.035(8) 0.029(7) 0.030(4) -0.015(4) 0.013(5) -0.005(6)
C1B 0.050(12) 0.031(17) 0.08(2) -0.002(13) 0.043(16) -0.002(11)
C2B 0.063(15) 0.017(7) 0.073(15) -0.013(10) 0.008(9) 0.027(9)
C3B 0.018(8) 0.050(11) 0.12(3) -0.010(15) 0.033(12) 0.013(10)
C4B 0.04(2) 0.019(9) 0.048(14) -0.018(10) 0.020(13) -0.018(15)
C5B 0.017(10) 0.06(2) 0.058(17) -0.019(11) 0.018(8) 0.007(11)
C6 0.045(2) 0.051(3) 0.044(2) -0.006(2) 0.0106(19) 0.017(2)
O1 0.0402(18) 0.068(2) 0.071(2) -0.0155(18) 0.0013(16) -0.0005(16)
C7 0.039(2) 0.041(2) 0.049(3) 0.0027(19) 0.0085(19) 0.0167(18)
O2 0.074(2) 0.092(3) 0.0375(18) 0.0155(17) 0.0111(16) 0.039(2)
C8 0.108(4) 0.026(2) 0.074(3) 0.004(2) 0.054(3) 0.015(3)
C9 0.073(3) 0.032(2) 0.062(3) 0.004(2) 0.023(3) -0.006(2)
C10 0.051(3) 0.033(2) 0.080(3) 0.008(2) 0.029(3) -0.002(2)
C11 0.078(3) 0.032(2) 0.067(3) 0.013(2) 0.043(3) 0.007(2)
C12 0.088(4) 0.027(2) 0.084(4) 0.018(2) 0.041(3) 0.020(2)
C13 0.043(2) 0.039(2) 0.051(3) 0.0115(19) 0.024(2) 0.0107(18)
O3 0.062(2) 0.070(2) 0.0423(18) 0.0000(16) 0.0143(16) 0.0066(17)
C14 0.057(3) 0.050(3) 0.058(3) 0.021(2) 0.031(2) 0.028(2)
O4 0.063(2) 0.095(3) 0.108(3) 0.044(2) 0.044(2) 0.048(2)
P1 0.0279(4) 0.0250(4) 0.0299(5) 0.0011(4) 0.0097(4) 0.0077(4)
F1 0.0345(11) 0.0371(12) 0.0370(12) 0.0005(9) 0.0057(9) 0.0041(9)
C15 0.0283(18) 0.0333(19) 0.035(2) 0.0064(15) 0.0087(15) 0.0123(15)
C16 0.043(2) 0.037(2) 0.037(2) 0.0033(17) 0.0149(17) 0.0109(18)
C17 0.053(2) 0.052(3) 0.038(2) 0.0005(19) 0.0157(19) 0.020(2)
C18 0.042(2) 0.062(3) 0.040(2) 0.020(2) 0.0170(18) 0.025(2)
C19 0.037(2) 0.040(2) 0.049(2) 0.0183(19) 0.0149(18) 0.0115(18)
C20 0.0310(18) 0.0339(19) 0.037(2) 0.0086(16) 0.0098(16) 0.0122(16)
C21 0.077(3) 0.044(3) 0.054(3) -0.011(2) 0.032(3) -0.003(2)
C22 0.075(3) 0.093(4) 0.053(3) 0.030(3) 0.039(3) 0.037(3)
C23 0.051(2) 0.035(2) 0.057(3) 0.0124(19) 0.022(2) 0.0156(19)

loop_
_atom_type_symbol
_atom_type_description
_atom_type_scat_dispersion_real
_atom_type_scat_dispersion_imag
_atom_type_scat_source
C C 0.0033 0.0016 'International Tables Vol C Tables 4.2.6.8 and 6.1.1.4'
H H 0.0000 0.0000 'International Tables Vol C Tables 4.2.6.8 and 6.1.1.4'
O O 0.0106 0.0060 'International Tables Vol C Tables 4.2.6.8 and 6.1.1.4'
F F 0.0171 0.0103 'International Tables Vol C Tables 4.2.6.8 and 6.1.1.4'
Mo Mo -1.6832 0.6857 'International Tables Vol C Tables 4.2.6.8 and 6.1.1.4'
P P 0.1023 0.0942 'International Tables Vol C Tables 4.2.6.8 and 6.1.1.4'
H H1- 0.0000 0.0000 'International Tables Vol C Tables 4.2.6.8 and 6.1.1.4'

loop_
_geom_angle_atom_site_label_1
_geom_angle_atom_site_label_2
_geom_angle_atom_site_label_3
_geom_angle
_geom_angle_site_symmetry_1
_geom_angle_site_symmetry_3
_geom_angle_publ_flag
H1 Mo1 C7 129.2(11) . . ?
H1 Mo1 C6 78.9(11) . . ?
C7 Mo1 C6 78.14(16) . . ?
H1 Mo1 C3A 128.1(12) . . ?
C7 Mo1 C3A 99.3(5) . . ?
C6 Mo1 C3A 97.0(5) . . ?
H1 Mo1 C1B 129.6(14) . . ?
C7 Mo1 C1B 97.1(8) . . ?
C6 Mo1 C1B 137.1(8) . . ?
H1 Mo1 C4A 92.4(12) . . ?
C7 Mo1 C4A 132.9(4) . . ?
C6 Mo1 C4A 91.9(4) . . ?
C2A Mo1 C1A 35.0(4) . . ?
C3A Mo1 C1A 59.4(5) . . ?
C4A Mo1 C1A 58.1(4) . . ?
C1A Mo1 C5A 34.0(3) . . ?
C3A Mo1 C2A 36.3(5) . . ?
C4A Mo1 C2A 58.8(6) . . ?
C2A Mo1 C5A 56.8(5) . . ?
C3A Mo1 C4A 35.6(5) . . ?
C3A Mo1 C5A 57.7(5) . . ?
C4A Mo1 C5A 34.0(3) . . ?
H1 Mo1 C2A 134.2(12) . . ?
C7 Mo1 C2A 94.0(4) . . ?
C6 Mo1 C2A 131.4(5) . . ?
H1 Mo1 C4B 80.4(13) . . ?
C7 Mo1 C4B 149.9(7) . . ?
C6 Mo1 C4B 106.3(6) . . ?
C1B Mo1 C2B 35.7(8) . . ?
C1B Mo1 C3B 58.6(10) . . ?
C1B Mo1 C4B 58.9(8) . . ?
C1B Mo1 C5B 35.5(7) . . ?
C2B Mo1 C3B 34.4(8) . . ?
C4B Mo1 C2B 57.3(9) . . ?
C5B Mo1 C2B 57.3(10) . . ?
C4B Mo1 C3B 33.8(7) . . ?
C5B Mo1 C3B 56.1(9) . . ?
C4B Mo1 C5B 33.9(5) . . ?
H1 Mo1 C5B 94.2(14) . . ?
C7 Mo1 C5B 131.1(7) . . ?
C6 Mo1 C5B 139.8(6) . . ?
H1 Mo1 C2B 136.3(15) . . ?
C7 Mo1 C2B 92.5(10) . . ?
C6 Mo1 C2B 101.5(7) . . ?
H1 Mo1 C1A 100.5(12) . . ?
C7 Mo1 C1A 121.0(4) . . ?
C6 Mo1 C1A 150.1(3) . . ?
H1 Mo1 P1 72.0(11) . . ?
C7 Mo1 P1 78.89(11) . . ?
C6 Mo1 P1 116.43(12) . . ?
C3A Mo1 P1 145.0(5) . . ?
C1B Mo1 P1 104.0(8) . . ?
C4A Mo1 P1 143.0(4) . . ?
C2A Mo1 P1 108.7(5) . . ?
C4B Mo1 P1 122.0(7) . . ?
C5B Mo1 P1 98.2(6) . . ?
C2B Mo1 P1 138.0(8) . . ?
C1A Mo1 P1 91.1(3) . . ?
H1 Mo1 C5A 79.1(12) . . ?
C7 Mo1 C5A 150.9(3) . . ?
C6 Mo1 C5A 119.2(3) . . ?
P1 Mo1 C5A 109.0(3) . . ?
H1 Mo1 C3B 103.2(14) . . ?
C7 Mo1 C3B 119.9(9) . . ?
C6 Mo1 C3B 86.7(8) . . ?
P1 Mo1 C3B 154.0(8) . . ?
H1 Mo1 Mo2 27.1(11) . . ?
C7 Mo1 Mo2 105.61(11) . . ?
C6 Mo1 Mo2 83.91(13) . . ?
C3A Mo1 Mo2 154.6(5) . . ?
C1B Mo1 Mo2 137.0(9) . . ?
C4A Mo1 Mo2 119.1(4) . . ?
C2A Mo1 Mo2 143.1(5) . . ?
C4B Mo1 Mo2 104.5(7) . . ?
C5B Mo1 Mo2 107.7(8) . . ?
C2B Mo1 Mo2 161.8(9) . . ?
C1A Mo1 Mo2 109.4(3) . . ?
P1 Mo1 Mo2 47.91(2) . . ?
C5A Mo1 Mo2 99.7(3) . . ?
C3B Mo1 Mo2 130.3(8) . . ?
H1 Mo2 C13 74.7(11) . . ?
H1 Mo2 C14 134.8(11) . . ?
C13 Mo2 C14 80.12(17) . . ?
H1 Mo2 C12 133.0(11) . . ?
C13 Mo2 C12 102.86(17) . . ?
C14 Mo2 C12 88.70(18) . . ?
H1 Mo2 C8 132.5(11) . . ?
C13 Mo2 C8 138.06(18) . . ?
C14 Mo2 C8 90.61(19) . . ?
C12 Mo2 C8 35.63(16) . . ?
H1 Mo2 C11 98.1(11) . . ?
C13 Mo2 C11 91.73(16) . . ?
C14 Mo2 C11 119.72(17) . . ?
C12 Mo2 C11 35.00(15) . . ?
C8 Mo2 C11 57.78(16) . . ?
H1 Mo2 C9 98.3(11) . . ?
C13 Mo2 C9 147.59(16) . . ?
C14 Mo2 C9 121.87(18) . . ?
C12 Mo2 C9 58.48(19) . . ?
C8 Mo2 C9 34.47(17) . . ?
C11 Mo2 C9 57.39(16) . . ?
H1 Mo2 C10 79.9(11) . . ?
C13 Mo2 C10 113.79(16) . . ?
C14 Mo2 C10 145.19(17) . . ?
C12 Mo2 C10 57.74(18) . . ?
C8 Mo2 C10 57.22(17) . . ?
C11 Mo2 C10 33.92(15) . . ?
C9 Mo2 C10 34.56(15) . . ?
H1 Mo2 P1 71.8(11) . . ?
C13 Mo2 P1 94.79(11) . . ?
C14 Mo2 P1 73.74(12) . . ?
C12 Mo2 P1 152.61(12) . . ?
C8 Mo2 P1 121.84(12) . . ?
C11 Mo2 P1 165.97(13) . . ?
C9 Mo2 P1 113.36(12) . . ?
C10 Mo2 P1 132.40(13) . . ?
H1 Mo2 Mo1 27.9(11) . . ?
C13 Mo2 Mo1 91.27(12) . . ?
C14 Mo2 Mo1 119.28(12) . . ?
C12 Mo2 Mo1 150.69(14) . . ?
C8 Mo2 Mo1 127.90(15) . . ?
C11 Mo2 Mo1 120.53(12) . . ?
C9 Mo2 Mo1 96.37(13) . . ?
C10 Mo2 Mo1 93.12(12) . . ?
P1 Mo2 Mo1 47.02(2) . . ?
Mo2 H1 Mo1 125(2) . . ?
C5A C1A C2A 106.6(10) . . ?
C5A C1A Mo1 74.7(9) . . ?
C2A C1A Mo1 70.4(12) . . ?
C5A C1A H1A 126.7 . . ?
C2A C1A H1A 126.7 . . ?
Mo1 C1A H1A 120.0 . . ?
C1A C2A C3A 107.8(12) . . ?
C1A C2A Mo1 74.6(11) . . ?
C3A C2A Mo1 68.8(12) . . ?
C1A C2A H2A 126.1 . . ?
C3A C2A H2A 126.1 . . ?
Mo1 C2A H2A 122.3 . . ?
C4A C3A C2A 107.5(11) . . ?
C4A C3A Mo1 74.7(11) . . ?
C2A C3A Mo1 74.9(12) . . ?
C4A C3A H3A 126.3 . . ?
C2A C3A H3A 126.3 . . ?
Mo1 C3A H3A 116.1 . . ?
C5A C4A C3A 108.3(11) . . ?
C5A C4A Mo1 77.4(9) . . ?
C3A C4A Mo1 69.6(12) . . ?
C5A C4A H4A 125.8 . . ?
C3A C4A H4A 125.8 . . ?
Mo1 C4A H4A 119.0 . . ?
C4A C5A C1A 109.5(9) . . ?
C4A C5A Mo1 68.6(8) . . ?
C1A C5A Mo1 71.3(10) . . ?
C4A C5A H5A 125.3 . . ?
C1A C5A H5A 125.3 . . ?
Mo1 C5A H5A 126.4 . . ?
C5B C1B C2B 106(2) . . ?
C5B C1B Mo1 76(2) . . ?
C2B C1B Mo1 76(2) . . ?
C5B C1B H1B 127.1 . . ?
C2B C1B H1B 127.1 . . ?
Mo1 C1B H1B 113.7 . . ?
C3B C2B C1B 108(2) . . ?
C3B C2B Mo1 75(2) . . ?
C1B C2B Mo1 68(2) . . ?
C3B C2B H2B 126.0 . . ?
C1B C2B H2B 126.0 . . ?
Mo1 C2B H2B 122.4 . . ?
C4B C3B C2B 107.1(17) . . ?
C4B C3B Mo1 70.0(17) . . ?
C2B C3B Mo1 70(2) . . ?
C4B C3B H3B 126.4 . . ?
C2B C3B H3B 126.5 . . ?
Mo1 C3B H3B 124.7 . . ?
C5B C4B C3B 109.0(16) . . ?
C5B C4B Mo1 73.1(19) . . ?
C3B C4B Mo1 76.3(19) . . ?
C5B C4B H4B 125.5 . . ?
C3B C4B H4B 125.5 . . ?
Mo1 C4B H4B 117.1 . . ?
C4B C5B C1B 109.3(17) . . ?
C4B C5B Mo1 73.0(18) . . ?
C1B C5B Mo1 69(2) . . ?
C4B C5B H5B 125.4 . . ?
C1B C5B H5B 125.3 . . ?
Mo1 C5B H5B 124.5 . . ?
O1 C6 Mo1 176.6(4) . . ?
O2 C7 Mo1 177.7(3) . . ?
C9 C8 C12 109.1(4) . . ?
C9 C8 Mo2 75.0(2) . . ?
C12 C8 Mo2 71.5(2) . . ?
C9 C8 H8 125.5 . . ?
C12 C8 H8 125.5 . . ?
Mo2 C8 H8 119.8 . . ?
C8 C9 C10 106.9(5) . . ?
C8 C9 Mo2 70.5(3) . . ?
C10 C9 Mo2 73.2(3) . . ?
C8 C9 H9 126.5 . . ?
C10 C9 H9 126.5 . . ?
Mo2 C9 H9 121.5 . . ?
C11 C10 C9 108.5(5) . . ?
C11 C10 Mo2 71.8(2) . . ?
C9 C10 Mo2 72.2(2) . . ?
C11 C10 H10 125.8 . . ?
C9 C10 H10 125.8 . . ?
Mo2 C10 H10 121.9 . . ?
C10 C11 C12 108.7(4) . . ?
C10 C11 Mo2 74.3(2) . . ?
C12 C11 Mo2 70.3(2) . . ?
C10 C11 H11 125.6 . . ?
C12 C11 H11 125.6 . . ?
Mo2 C11 H11 121.5 . . ?
C11 C12 C8 106.8(5) . . ?
C11 C12 Mo2 74.7(2) . . ?
C8 C12 Mo2 72.9(2) . . ?
C11 C12 H12 126.6 . . ?
C8 C12 H12 126.6 . . ?
Mo2 C12 H12 117.9 . . ?
O3 C13 Mo2 176.5(4) . . ?
O4 C14 Mo2 178.5(4) . . ?
F1 P1 C15 96.01(13) . . ?
F1 P1 Mo1 112.45(9) . . ?
C15 P1 Mo1 123.07(11) . . ?
F1 P1 Mo2 106.44(8) . . ?
C15 P1 Mo2 133.64(12) . . ?
Mo1 P1 Mo2 85.07(3) . . ?
C16 C15 C20 118.7(3) . . ?
C16 C15 P1 121.6(3) . . ?
C20 C15 P1 119.7(3) . . ?
C15 C16 C17 119.6(3) . . ?
C15 C16 C21 123.5(3) . . ?
C17 C16 C21 116.9(3) . . ?
C18 C17 C16 122.2(4) . . ?
C18 C17 H17 118.9 . . ?
C16 C17 H17 118.9 . . ?
C17 C18 C19 117.7(4) . . ?
C17 C18 C22 120.8(4) . . ?
C19 C18 C22 121.5(4) . . ?
C18 C19 C20 122.5(4) . . ?
C18 C19 H19 118.8 . . ?
C20 C19 H19 118.8 . . ?
C19 C20 C15 119.1(3) . . ?
C19 C20 C23 116.5(3) . . ?
C15 C20 C23 124.4(3) . . ?
C16 C21 H21A 109.5 . . ?
C16 C21 H21B 109.5 . . ?
H21A C21 H21B 109.5 . . ?
C16 C21 H21C 109.5 . . ?
H21A C21 H21C 109.5 . . ?
H21B C21 H21C 109.5 . . ?
C18 C22 H22A 109.5 . . ?
C18 C22 H22B 109.5 . . ?
H22A C22 H22B 109.5 . . ?
C18 C22 H22C 109.5 . . ?
H22A C22 H22C 109.5 . . ?
H22B C22 H22C 109.5 . . ?
C20 C23 H23A 109.5 . . ?
C20 C23 H23B 109.5 . . ?
H23A C23 H23B 109.5 . . ?
C20 C23 H23C 109.5 . . ?
H23A C23 H23C 109.5 . . ?
H23B C23 H23C 109.5 . . ?

loop_
_geom_bond_atom_site_label_1
_geom_bond_atom_site_label_2
_geom_bond_distance
_geom_bond_site_symmetry_2
_geom_bond_publ_flag
Mo1 H1 1.86(4) . ?
Mo1 C7 1.963(4) . ?
Mo1 C6 1.972(4) . ?
Mo1 C3A 2.23(2) . ?
Mo1 C1B 2.25(4) . ?
Mo1 C4A 2.297(17) . ?
Mo1 C2A 2.31(2) . ?
Mo1 C4B 2.34(3) . ?
Mo1 C5B 2.34(4) . ?
Mo1 C2B 2.35(4) . ?
Mo1 C1A 2.364(17) . ?
Mo1 P1 2.3959(9) . ?
Mo1 C5A 2.407(14) . ?
Mo1 C3B 2.42(4) . ?
Mo1 Mo2 3.2629(6) . ?
Mo2 H1 1.82(3) . ?
Mo2 C13 1.938(4) . ?
Mo2 C14 1.968(4) . ?
Mo2 C12 2.302(4) . ?
Mo2 C8 2.321(4) . ?
Mo2 C11 2.360(4) . ?
Mo2 C9 2.377(4) . ?
Mo2 C10 2.391(4) . ?
Mo2 P1 2.4303(10) . ?
C1A C5A 1.394(11) . ?
C1A C2A 1.407(13) . ?
C1A H1A 0.9300 . ?
C2A C3A 1.417(19) . ?
C2A H2A 0.9300 . ?
C3A C4A 1.387(16) . ?
C3A H3A 0.9300 . ?
C4A C5A 1.379(11) . ?
C4A H4A 0.9300 . ?
C5A H5A 0.9300 . ?
C1B C5B 1.40(2) . ?
C1B C2B 1.42(2) . ?
C1B H1B 0.9300 . ?
C2B C3B 1.41(3) . ?
C2B H2B 0.9300 . ?
C3B C4B 1.38(2) . ?
C3B H3B 0.9300 . ?
C4B C5B 1.364(16) . ?
C4B H4B 0.9300 . ?
C5B H5B 0.9300 . ?
C6 O1 1.142(5) . ?
C7 O2 1.155(5) . ?
C8 C9 1.393(7) . ?
C8 C12 1.415(7) . ?
C8 H8 0.9300 . ?
C9 C10 1.416(6) . ?
C9 H9 0.9300 . ?
C10 C11 1.386(6) . ?
C10 H10 0.9300 . ?
C11 C12 1.403(6) . ?
C11 H11 0.9300 . ?
C12 H12 0.9300 . ?
C13 O3 1.148(5) . ?
C14 O4 1.149(5) . ?
P1 F1 1.623(2) . ?
P1 C15 1.836(3) . ?
C15 C16 1.392(5) . ?
C15 C20 1.416(5) . ?
C16 C17 1.395(5) . ?
C16 C21 1.505(5) . ?
C17 C18 1.372(6) . ?
C17 H17 0.9300 . ?
C18 C19 1.380(6) . ?
C18 C22 1.516(5) . ?
C19 C20 1.384(5) . ?
C19 H19 0.9300 . ?
C20 C23 1.506(5) . ?
C21 H21A 0.9115 . ?
C21 H21B 0.9115 . ?
C21 H21C 0.9115 . ?
C22 H22A 0.8877 . ?
C22 H22B 0.8877 . ?
C22 H22C 0.8877 . ?
C23 H23A 0.9440 . ?
C23 H23B 0.9440 . ?
C23 H23C 0.9440 . ?
